data_7061235
loop_
_publ_author_name
'Lobana, Tarlok S.'
'Sandhu, Amanpreet K.'
'Hundal, Geeta'
'Jasinski, Jerry P.'

_publ_section_title
;
 Heterocyclic-2-thione derivatives of metals incorporating cyclopalladated
 azobenzenes of variable nuclearity and N,S-bridged 1D polymer of
 [bis(pyridine-2-thiolato)mercury(ii)]
;
_journal_issue 6
_journal_name_full 'New Journal of Chemistry'
_journal_page_first 2722
_journal_page_last 2729
_journal_paper_doi 10.1039/D1NJ05564J
_journal_volume 46
_journal_year 2022
_chemical_formula_moiety 'C62 H58 N12 O2 Pd3 S4, 3(C7 H8)'
_chemical_formula_sum 'C83 H82 N12 O2 Pd3 S4'
_chemical_formula_weight 1727.04
_space_group_crystal_system triclinic
_space_group_IT_number 2
_space_group_name_Hall '-P 1'
_space_group_name_H-M_alt 'P -1'
_atom_sites_solution_hydrogens geom
_atom_sites_solution_primary dual
_audit_creation_date 2021-12-23
_audit_creation_method
;
Olex2 1.5
(compiled 2021.12.09 svn.r5202d8cf for OlexSys, GUI svn.r6439)
;
_audit_update_record
;
2021-12-30 deposited with the CCDC.	2022-01-10 downloaded from the CCDC.
;
_cell_angle_alpha 74.00(3)
_cell_angle_beta 74.57(3)
_cell_angle_gamma 81.37(3)
_cell_formula_units_Z 1
_cell_length_a 11.166(2)
_cell_length_b 13.242(3)
_cell_length_c 14.462(3)
_cell_measurement_reflns_used 6937
_cell_measurement_temperature 298.15
_cell_measurement_theta_max 25
_cell_measurement_theta_min 3
_cell_volume 1974.6(8)
_computing_molecular_graphics 'Olex2 1.5 (Dolomanov et al., 2009)'
_computing_publication_material 'Olex2 1.5 (Dolomanov et al., 2009)'
_computing_structure_refinement 'SHELXL 2018/3 (Sheldrick, 2015)'
_computing_structure_solution 'SHELXT 2018/2 (Sheldrick, 2018)'
_diffrn_ambient_temperature 298.15
_diffrn_measured_fraction_theta_full 0.998
_diffrn_measured_fraction_theta_max 0.998
_diffrn_measurement_device_type 'Bruker APEX-II CCD'
_diffrn_measurement_method '\w scans'
_diffrn_radiation_type MoK\a
_diffrn_radiation_wavelength 0.71073
_diffrn_reflns_av_R_equivalents 0.0392
_diffrn_reflns_av_unetI/netI 0.0405
_diffrn_reflns_Laue_measured_fraction_full 0.998
_diffrn_reflns_Laue_measured_fraction_max 0.998
_diffrn_reflns_limit_h_max 13
_diffrn_reflns_limit_h_min -11
_diffrn_reflns_limit_k_max 15
_diffrn_reflns_limit_k_min -15
_diffrn_reflns_limit_l_max 17
_diffrn_reflns_limit_l_min -17
_diffrn_reflns_number 28845
_diffrn_reflns_point_group_measured_fraction_full 0.998
_diffrn_reflns_point_group_measured_fraction_max 0.998
_diffrn_reflns_theta_full 25.000
_diffrn_reflns_theta_max 25.000
_diffrn_reflns_theta_min 1.508
_diffrn_standards_number 0
_exptl_absorpt_coefficient_mu 0.836
_exptl_absorpt_correction_T_max 0.930
_exptl_absorpt_correction_T_min 0.890
_exptl_absorpt_correction_type none
_exptl_crystal_density_diffrn 1.452
_exptl_crystal_description block
_exptl_crystal_F_000 882
_exptl_crystal_size_max 0.13
_exptl_crystal_size_mid 0.12
_exptl_crystal_size_min 0.1
_refine_diff_density_max 0.816
_refine_diff_density_min -0.515
_refine_diff_density_rms 0.061
_refine_ls_extinction_method none
_refine_ls_goodness_of_fit_ref 1.028
_refine_ls_hydrogen_treatment constr
_refine_ls_matrix_type full
_refine_ls_number_parameters 584
_refine_ls_number_reflns 6937
_refine_ls_number_restraints 775
_refine_ls_restrained_S_all 1.024
_refine_ls_R_factor_all 0.0568
_refine_ls_R_factor_gt 0.0336
_refine_ls_shift/su_max 0.001
_refine_ls_shift/su_mean 0.000
_refine_ls_structure_factor_coef Fsqd
_refine_ls_weighting_details 'w=1/[\s^2^(Fo^2^)+(0.0440P)^2^] where P=(Fo^2^+2Fc^2^)/3'
_refine_ls_weighting_scheme calc
_refine_ls_wR_factor_gt 0.0775
_refine_ls_wR_factor_ref 0.0845
_reflns_Friedel_coverage 0.000
_reflns_number_gt 5077
_reflns_number_total 6937
_reflns_threshold_expression 'I > 2\s(I)'
_cod_data_source_file d1nj05564j2.cif
_cod_data_source_block GTSL57
_cod_depositor_comments 'Adding full bibliography for 7061231--7061235.cif.'
_cod_database_code 7061235
_shelx_shelxl_version_number 2018/3
_shelx_space_group_comment
;
The symmetry employed for this shelxl refinement is uniquely defined
by the following loop, which should always be used as a source of
symmetry information in preference to the above space-group names.
They are only intended as comments.
;
_shelx_estimated_absorpt_t_max 0.921
_shelx_estimated_absorpt_t_min 0.899
_olex2_refinement_description
;
1. Fixed Uiso
 At 1.2 times of:
  All C(H) groups, All C(H,H) groups
 At 1.5 times of:
  All C(H,H,H) groups
2. Restrained distances
 C2_2-C3_2 = C2_2-C7_2 = C4_2-C5_2
 1.39 with sigma of 0.02
 C1_1-C2_1
 1.51 with sigma of 0.02
 C2_1-C3_1 = C2_1-C7_1 = C4_1-C5_1
 1.39 with sigma of 0.02
 C3_1-C4_1 = C5_1-C6_1 = C6_1-C7_1
 1.38 with sigma of 0.02
 C3_2-C4_2 = C5_2-C6_2 = C6_2-C7_2
 1.38 with sigma of 0.02
 C1_2-C2_2
 1.51 with sigma of 0.02
 C3_1-C5_1
 2.39 with sigma of 0.04
 C2_1-C6_1
 2.41 with sigma of 0.04
 C4_1-C6_1 = C5_1-C7_1
 2.4 with sigma of 0.04
 C2_1-C4_1
 2.42 with sigma of 0.04
 C1_1-C3_1 = C1_1-C7_1
 2.52 with sigma of 0.04
 C1_2-C3_2 = C1_2-C7_2
 2.52 with sigma of 0.04
 C2_2-C4_2
 2.42 with sigma of 0.04
 C2_2-C6_2
 2.41 with sigma of 0.04
 C4_2-C6_2 = C5_2-C7_2
 2.4 with sigma of 0.04
 C3_2-C5_2
 2.39 with sigma of 0.04
 C1_1-C7_1 \\sim C1_1-C3_1
 C1_2-C7_2 \\sim C1_2-C3_2
 with sigma of 0.04
 C1_1-C2_1
 C1_2-C2_2
 with sigma of 0.02
 C2_1-C3_1 \\sim C3_1-C4_1 \\sim C4_1-C5_1 \\sim C5_1-C6_1 \\sim C6_1-C7_1
\\sim C7_1-C2_1
 C2_2-C3_2 \\sim C3_2-C4_2 \\sim C4_2-C5_2 \\sim C5_2-C6_2 \\sim C6_2-C7_2
\\sim C7_2-C2_2
 with sigma of 0.02
 C2_1-C6_1 \\sim C2_1-C4_1 \\sim C7_1-C5_1 \\sim C3_1-C7_1 \\sim C4_1-C6_1
\\sim C3_1-C5_1
 C2_2-C6_2 \\sim C2_2-C4_2 \\sim C7_2-C5_2 \\sim C3_2-C7_2 \\sim C4_2-C6_2
\\sim C3_2-C5_2
 with sigma of 0.04
 C11-C12 \\sim C11A-C12A
 with sigma of 0.02
 C12-C13 \\sim C12A-C13A
 with sigma of 0.02
 C9-C10 \\sim C9A-C10A
 with sigma of 0.02
 C11-C13 \\sim C11A-C13A
 with sigma of 0.04
 C8-C10 \\sim C8-C10A
 with sigma of 0.04
 C8-C12 \\sim C8-C12A
 with sigma of 0.04
 C8-C9 \\sim C8-C9A
 with sigma of 0.02
 C8-C13 \\sim C8-C13A
 with sigma of 0.02
 C10-C12 \\sim C10A-C12A
 with sigma of 0.04
 C10-C11 \\sim C10A-C11A
 with sigma of 0.02
 C9-C11 \\sim C9A-C11A
 with sigma of 0.04
 C2-C7 \\sim C2A-C7A
 with sigma of 0.02
 C2-C4 \\sim C2A-C4
 with sigma of 0.04
 C2-C6 \\sim C2A-C6
 with sigma of 0.04
 O1-C2 \\sim O1-C2A
 with sigma of 0.02
 O1-C7 \\sim O1-C7A
 with sigma of 0.04
 C2-C3 \\sim C2A-C3A
 with sigma of 0.02
 O1-C3 \\sim O1-C3A
 with sigma of 0.04
 C3-C4 \\sim C3A-C4
 with sigma of 0.02
 C6-C7 \\sim C6-C7A
 with sigma of 0.02
 C3-C7 \\sim C3A-C7A
 with sigma of 0.04
3. Restrained planarity
 C1_1, C2_1, C3_1, C4_1, C5_1, C6_1, C7_1
 C1_2, C2_2, C3_2, C4_2, C5_2, C6_2, C7_2
 with sigma of 0.1
 with sigma of 0.1
4. Uiso/Uaniso restraints and constraints
All non-hydrogen atoms have similar U: within 1A with sigma of 0.04 and sigma
for terminal atoms of 0.08 within 1A
5. Rigid body (RIGU) restrains
 All non-hydrogen atoms
 with sigma for 1-2 distances of 0.004 and sigma for 1-3 distances of 0.004
6. Others
 Sof(O1A)=Sof(C1A)=Sof(H1AA)=Sof(H1AB)=Sof(H1AC)=Sof(C2A)=Sof(H2A)=Sof(C3A)=
 Sof(H3A)=Sof(H4B)=Sof(C7A)=Sof(H7A)=Sof(C9)=Sof(H9)=Sof(C10)=Sof(H10)=Sof(C11)=
 Sof(C12)=Sof(H12)=Sof(C13)=Sof(H13)=1-FVAR(1)
 Sof(O1)=Sof(C1)=Sof(H1A)=Sof(H1B)=Sof(H1C)=Sof(C2)=Sof(C3)=Sof(H3)=Sof(H4A)=
 Sof(C7)=Sof(H7)=Sof(C9A)=Sof(H9A)=Sof(C10A)=Sof(H10A)=Sof(C11A)=Sof(H11A)=
 Sof(C12A)=Sof(H12A)=Sof(C13A)=Sof(H13A)=FVAR(1)
 Fixed Sof: C1(0.5) H1A(0.5) H1B(0.5) H1C(0.5) C2(0.5) C3(0.5) H3(0.5) C4(0.5)
 H4(0.5) C5(0.5) H5(0.5) C6(0.5) H6(0.5) C7(0.5) H7(0.5)
7.a Secondary CH2 refined with riding coordinates:
 C14(H14A,H14B), C15(H15A,H15B), C24(H24A,H24B), C25(H25A,H25B)
7.b Me refined with riding coordinates:
 C1(H1A,H1B,H1C)
7.c Aromatic/amide H refined with riding coordinates:
 C2A(H2A), C3(H3), C3A(H3A), C4(H4B), C4(H4A), C7(H7), C7A(H7A), C9(H9),
 C9A(H9A), C10(H10), C10A(H10A), C11A(H11A), C12(H12), C12A(H12A), C13(H13),
 C13A(H13A), C17(H17), C18(H18), C19(H19), C20(H20), C21(H21), C26(H26),
 C27(H27), C28(H28), C29(H29), C30(H30), C3(H3), C4(H4), C5(H5), C6(H6), C7(H7),
  C3(H3), C4(H4), C5(H5), C6(H6), C7(H7)
7.d Fitted hexagon refined as free rotating group:
 C2(C3,C4,C5,C6,C7)
7.e Idealised Me refined as rotating group:
 C1(H1A,H1B,H1C), C1A(H1AA,H1AB,H1AC), C1(H1A,H1B,H1C)
;
_olex2_submission_special_instructions 'No special instructions were received'

loop_
_space_group_symop_operation_xyz
'x, y, z'
'-x, -y, -z'

loop_
_atom_site_label
_atom_site_type_symbol
_atom_site_fract_x
_atom_site_fract_y
_atom_site_fract_z
_atom_site_U_iso_or_equiv
_atom_site_adp_type
_atom_site_occupancy
_atom_site_site_symmetry_order
_atom_site_calc_flag
_atom_site_refinement_flags_posn
_atom_site_refinement_flags_adp
_atom_site_refinement_flags_occupancy
_atom_site_disorder_assembly
_atom_site_disorder_group
Pd1 Pd 0.22390(2) 0.52462(2) 0.50233(2) 0.04874(10) Uani 1 1 d . . . . .
Pd2 Pd 0.500000 0.500000 0.500000 0.04157(11) Uani 1 2 d S . P . .
S1 S 0.45050(8) 0.42734(7) 0.67032(6) 0.0507(2) Uani 1 1 d . . . . .
S2 S 0.29001(8) 0.41079(7) 0.40079(7) 0.0584(2) Uani 1 1 d . . . . .
O1 O 0.2011(5) 0.7550(4) 0.1324(3) 0.0924(17) Uani 0.647(5) 1 d . . P A 1
O1A O 0.0369(12) 0.6250(9) 0.9660(8) 0.131(4) Uani 0.353(5) 1 d . . P A 2
N1 N 0.0774(3) 0.7179(2) 0.5254(2) 0.0614(8) Uani 1 1 d . . . . .
N2 N 0.1244(2) 0.6347(2) 0.5765(2) 0.0559(7) Uani 1 1 d . . . . .
N3 N 0.2610(3) 0.3056(2) 0.7781(2) 0.0617(8) Uani 1 1 d . . . . .
N4 N 0.2326(2) 0.4069(2) 0.6326(2) 0.0508(7) Uani 1 1 d . . . . .
N5 N 0.4881(2) 0.35624(18) 0.48136(19) 0.0440(6) Uani 1 1 d . . . . .
N6 N 0.4348(2) 0.2257(2) 0.4357(2) 0.0540(7) Uani 1 1 d . . . . .
C1 C 0.2670(11) 0.6697(8) 0.0906(6) 0.162(5) Uani 0.647(5) 1 d . . P A 1
H1A H 0.269148 0.687052 0.021229 0.243 Uiso 0.647(5) 1 calc R U P A 1
H1B H 0.225058 0.606648 0.123244 0.243 Uiso 0.647(5) 1 calc R U P A 1
H1C H 0.350583 0.658564 0.099435 0.243 Uiso 0.647(5) 1 calc R U P A 1
C1A C 0.138(2) 0.6129(19) 1.0093(12) 0.170(9) Uani 0.353(5) 1 d . . P A 2
H1AA H 0.197928 0.662164 0.968785 0.255 Uiso 0.353(5) 1 calc R U P A 2
H1AB H 0.177168 0.542399 1.014650 0.255 Uiso 0.353(5) 1 calc R U P A 2
H1AC H 0.109756 0.625950 1.074025 0.255 Uiso 0.353(5) 1 calc R U P A 2
C2 C 0.175(2) 0.7404(15) 0.2265(8) 0.062(4) Uani 0.647(5) 1 d D U P A 1
C2A C 0.200(4) 0.750(3) 0.2255(14) 0.067(8) Uani 0.353(5) 1 d D U P A 2
H2A H 0.240993 0.762641 0.158854 0.081 Uiso 0.353(5) 1 calc R U P A 2
C3 C 0.104(4) 0.822(2) 0.2627(7) 0.067(5) Uani 0.647(5) 1 d D U P A 1
H3 H 0.075988 0.881642 0.219695 0.080 Uiso 0.647(5) 1 calc R U P A 1
C3A C 0.123(7) 0.829(4) 0.2616(11) 0.070(9) Uani 0.353(5) 1 d D U P A 2
H3A H 0.102360 0.891855 0.218174 0.084 Uiso 0.353(5) 1 calc R U P A 2
C4 C 0.0765(3) 0.8155(3) 0.3604(3) 0.0683(10) Uani 1 1 d D . . . .
H4B H 0.019920 0.866462 0.384907 0.082 Uiso 0.353(5) 1 calc R U P A 2
H4A H 0.032067 0.871659 0.384838 0.082 Uiso 0.647(5) 1 calc R U P A 1
C5 C 0.1140(3) 0.7246(2) 0.4253(3) 0.0569(9) Uani 1 1 d . . . . .
C6 C 0.1894(3) 0.6407(3) 0.3909(3) 0.0541(8) Uani 1 1 d D . . . .
C7 C 0.230(3) 0.6539(16) 0.2886(6) 0.065(4) Uani 0.647(5) 1 d D U P A 1
H7 H 0.290975 0.607084 0.261979 0.078 Uiso 0.647(5) 1 calc R U P A 1
C7A C 0.218(5) 0.650(3) 0.2901(10) 0.058(5) Uani 0.353(5) 1 d D U P A 2
H7A H 0.248379 0.591159 0.264893 0.069 Uiso 0.353(5) 1 calc R U P A 2
C8 C 0.0886(4) 0.6234(3) 0.6808(3) 0.0645(9) Uani 1 1 d D . . . .
C9 C -0.0330(15) 0.634(6) 0.7360(18) 0.086(8) Uani 0.353(5) 1 d D U P A 2
H9 H -0.101331 0.642172 0.708558 0.104 Uiso 0.353(5) 1 calc R U P A 2
C9A C -0.0376(9) 0.636(3) 0.7236(12) 0.089(5) Uani 0.647(5) 1 d D U P A 1
H9A H -0.093915 0.653952 0.683354 0.107 Uiso 0.647(5) 1 calc R U P A 1
C10 C -0.0460(18) 0.631(5) 0.8346(19) 0.105(7) Uani 0.353(5) 1 d D U P A 2
H10 H -0.124521 0.635551 0.876831 0.126 Uiso 0.353(5) 1 calc R U P A 2
C10A C -0.0818(12) 0.621(3) 0.8250(11) 0.126(6) Uani 0.647(5) 1 d D U P A 1
H10A H -0.166972 0.625204 0.853438 0.151 Uiso 0.647(5) 1 calc R U P A 1
C11 C 0.0631(17) 0.622(2) 0.8692(15) 0.089(5) Uani 0.353(5) 1 d D U P A 2
C11A C 0.0060(12) 0.5998(13) 0.8843(9) 0.115(5) Uani 0.647(5) 1 d D U P A 1
H11A H -0.020760 0.595285 0.951899 0.138 Uiso 0.647(5) 1 calc R U P A 1
C12 C 0.1778(15) 0.6060(19) 0.8134(13) 0.070(4) Uani 0.353(5) 1 d D U P A 2
H12 H 0.245720 0.594717 0.841901 0.084 Uiso 0.353(5) 1 calc R U P A 2
C12A C 0.1276(10) 0.5864(12) 0.8426(7) 0.093(4) Uani 0.647(5) 1 d D U P A 1
H12A H 0.184536 0.568623 0.882392 0.112 Uiso 0.647(5) 1 calc R U P A 1
C13 C 0.1985(15) 0.606(3) 0.7139(14) 0.063(4) Uani 0.353(5) 1 d D U P A 2
H13 H 0.277273 0.595762 0.673718 0.075 Uiso 0.353(5) 1 calc R U P A 2
C13A C 0.1704(9) 0.5983(19) 0.7417(8) 0.076(4) Uani 0.647(5) 1 d D U P A 1
H13A H 0.255512 0.589184 0.714501 0.091 Uiso 0.647(5) 1 calc R U P A 1
C14 C 0.1228(3) 0.3463(3) 0.6773(3) 0.0724(11) Uani 1 1 d . . . . .
H14A H 0.127068 0.289284 0.646174 0.087 Uiso 1 1 calc R U . . .
H14B H 0.046718 0.391191 0.671483 0.087 Uiso 1 1 calc R U . . .
C15 C 0.1284(3) 0.3041(3) 0.7845(3) 0.0759(11) Uani 1 1 d . . . . .
H15A H 0.077544 0.349227 0.825196 0.091 Uiso 1 1 calc R U . . .
H15B H 0.101976 0.233118 0.810712 0.091 Uiso 1 1 calc R U . . .
C16 C 0.3161(4) 0.2521(3) 0.8556(3) 0.0617(9) Uani 1 1 d . . . . .
C17 C 0.2430(4) 0.2301(3) 0.9513(3) 0.0852(13) Uani 1 1 d . . . . .
H17 H 0.159581 0.255599 0.963606 0.102 Uiso 1 1 calc R U . . .
C18 C 0.2940(6) 0.1696(4) 1.0297(3) 0.1074(16) Uani 1 1 d . . . . .
H18 H 0.244444 0.154521 1.093872 0.129 Uiso 1 1 calc R U . . .
C19 C 0.4170(6) 0.1328(4) 1.0115(4) 0.1128(17) Uani 1 1 d . . . . .
H19 H 0.451062 0.092830 1.063586 0.135 Uiso 1 1 calc R U . . .
C20 C 0.4899(5) 0.1542(3) 0.9179(4) 0.0910(13) Uani 1 1 d . . . . .
H20 H 0.573691 0.129454 0.906433 0.109 Uiso 1 1 calc R U . . .
C21 C 0.4403(4) 0.2125(3) 0.8400(3) 0.0703(10) Uani 1 1 d . . . . .
H21 H 0.490582 0.225518 0.776064 0.084 Uiso 1 1 calc R U . . .
C22 C 0.3089(3) 0.3780(2) 0.6906(2) 0.0473(8) Uani 1 1 d . . . . .
C23 C 0.4096(3) 0.3288(2) 0.4429(2) 0.0463(8) Uani 1 1 d . . . . .
C24 C 0.5700(3) 0.2631(2) 0.5142(3) 0.0547(9) Uani 1 1 d . . . . .
H24A H 0.542180 0.232375 0.584650 0.066 Uiso 1 1 calc R U . . .
H24B H 0.655395 0.280675 0.499830 0.066 Uiso 1 1 calc R U . . .
C25 C 0.5584(3) 0.1898(3) 0.4551(3) 0.0608(9) Uani 1 1 d . . . . .
H25A H 0.622850 0.197619 0.394061 0.073 Uiso 1 1 calc R U . . .
H25B H 0.561889 0.116908 0.492782 0.073 Uiso 1 1 calc R U . . .
C26 C 0.2471(4) 0.1719(3) 0.4115(3) 0.0681(10) Uani 1 1 d . . . . .
H26 H 0.196874 0.215685 0.449428 0.082 Uiso 1 1 calc R U . . .
C27 C 0.1943(4) 0.1104(3) 0.3730(4) 0.0904(14) Uani 1 1 d . . . . .
H27 H 0.107991 0.113272 0.384939 0.108 Uiso 1 1 calc R U . . .
C28 C 0.2655(5) 0.0459(3) 0.3182(4) 0.0967(15) Uani 1 1 d . . . . .
H28 H 0.228127 0.005059 0.292472 0.116 Uiso 1 1 calc R U . . .
C29 C 0.3918(5) 0.0407(3) 0.3007(3) 0.0896(14) Uani 1 1 d . . . . .
H29 H 0.440617 -0.004631 0.263797 0.108 Uiso 1 1 calc R U . . .
C30 C 0.4485(4) 0.1027(3) 0.3375(3) 0.0692(10) Uani 1 1 d . . . . .
H30 H 0.534930 0.099873 0.324266 0.083 Uiso 1 1 calc R U . . .
C1_1 C 0.1839(11) -0.0520(8) 0.9461(7) 0.330(7) Uani 1 1 d D . . . .
H1A_1 H 0.121249 -0.097093 0.989004 0.494 Uiso 1 1 calc R U . . .
H1B_1 H 0.167194 0.016117 0.960351 0.494 Uiso 1 1 calc R U . . .
H1C_1 H 0.264365 -0.082159 0.956565 0.494 Uiso 1 1 calc R U . . .
C2_1 C 0.1822(7) -0.0411(6) 0.8452(5) 0.158(3) Uani 1 1 d D . . . .
C3_1 C 0.1097(8) -0.1093(6) 0.8321(7) 0.179(3) Uani 1 1 d D . . . .
H3_1 H 0.066045 -0.157101 0.886072 0.215 Uiso 1 1 calc R U . . .
C4_1 C 0.1035(8) -0.1051(6) 0.7399(8) 0.171(4) Uani 1 1 d D . . . .
H4_1 H 0.055107 -0.151453 0.731006 0.205 Uiso 1 1 calc R U . . .
C5_1 C 0.1621(7) -0.0391(6) 0.6620(6) 0.157(3) Uani 1 1 d D . . . .
H5_1 H 0.156551 -0.039689 0.599109 0.189 Uiso 1 1 calc R U . . .
C6_1 C 0.2330(6) 0.0320(6) 0.6739(6) 0.145(3) Uani 1 1 d D . . . .
H6_1 H 0.273672 0.080683 0.619080 0.174 Uiso 1 1 calc R U . . .
C7_1 C 0.2422(6) 0.0298(5) 0.7647(6) 0.141(2) Uani 1 1 d D . . . .
H7_1 H 0.289820 0.077109 0.773070 0.169 Uiso 1 1 calc R U . . .
C31_1 C 0.3760(3) 0.1679(2) 0.3934(2) 0.0500(8) Uani 1 1 d . . . . .
C1_2 C 0.528(2) 0.6498(15) 0.8429(11) 0.361(19) Uani 0.5 1 d D . P B -1
H1A_2 H 0.499019 0.632375 0.792851 0.541 Uiso 0.5 1 calc R U P B -1
H1B_2 H 0.484476 0.714554 0.855918 0.541 Uiso 0.5 1 calc R U P B -1
H1C_2 H 0.615798 0.657897 0.820456 0.541 Uiso 0.5 1 calc R U P B -1
C2_2 C 0.5048(13) 0.5664(11) 0.9326(9) 0.126(5) Uani 0.5 1 d DG . P B -1
C3_2 C 0.5356(14) 0.5668(11) 1.0195(9) 0.155(8) Uani 0.5 1 d DG . P B -1
H3_2 H 0.574660 0.622862 1.022135 0.186 Uiso 0.5 1 calc R U P B -1
C4_2 C 0.5078(16) 0.4834(13) 1.1026(9) 0.160(7) Uani 0.5 1 d DG . P B -1
H4_2 H 0.528384 0.483640 1.160755 0.191 Uiso 0.5 1 calc R U P B -1
C5_2 C 0.4494(16) 0.3996(12) 1.0987(12) 0.162(7) Uani 0.5 1 d DG . P B -1
H5_2 H 0.430826 0.343753 1.154281 0.194 Uiso 0.5 1 calc R U P B -1
C6_2 C 0.4187(14) 0.3992(12) 1.0118(15) 0.207(9) Uani 0.5 1 d DG . P B -1
H6_2 H 0.379543 0.343087 1.009186 0.249 Uiso 0.5 1 calc R U P B -1
C7_2 C 0.4464(13) 0.4826(13) 0.9287(12) 0.173(7) Uani 0.5 1 d DG . P B -1
H7_2 H 0.425818 0.482308 0.870565 0.207 Uiso 0.5 1 calc R U P B -1

loop_
_atom_site_aniso_label
_atom_site_aniso_U_11
_atom_site_aniso_U_22
_atom_site_aniso_U_33
_atom_site_aniso_U_23
_atom_site_aniso_U_13
_atom_site_aniso_U_12
Pd1 0.03946(16) 0.03938(16) 0.0737(2) -0.01669(13) -0.02485(13) 0.00325(11)
Pd2 0.0372(2) 0.03471(19) 0.0588(2) -0.01429(16) -0.01897(16) -0.00224(14)
S1 0.0447(5) 0.0513(5) 0.0617(5) -0.0133(4) -0.0208(4) -0.0074(4)
S2 0.0611(6) 0.0466(5) 0.0832(7) -0.0258(5) -0.0410(5) 0.0094(4)
O1 0.107(4) 0.086(3) 0.068(3) -0.005(2) -0.019(3) 0.012(3)
O1A 0.139(10) 0.149(10) 0.092(7) -0.060(7) 0.026(6) -0.007(8)
N1 0.0492(18) 0.0485(18) 0.092(2) -0.0217(17) -0.0262(16) 0.0055(14)
N2 0.0402(16) 0.0422(16) 0.087(2) -0.0172(15) -0.0200(14) 0.0019(13)
N3 0.0490(17) 0.0626(19) 0.069(2) -0.0034(16) -0.0155(14) -0.0142(14)
N4 0.0409(15) 0.0444(16) 0.0694(19) -0.0116(14) -0.0197(13) -0.0034(12)
N5 0.0393(15) 0.0342(14) 0.0647(17) -0.0154(13) -0.0215(13) 0.0007(11)
N6 0.0501(17) 0.0408(15) 0.083(2) -0.0264(14) -0.0303(14) 0.0069(12)
C1 0.220(11) 0.142(8) 0.091(6) -0.037(6) -0.018(7) 0.066(8)
C1A 0.182(18) 0.26(3) 0.086(11) -0.096(14) 0.007(10) -0.033(17)
C2 0.052(9) 0.065(6) 0.072(4) -0.007(4) -0.027(4) -0.012(6)
C2A 0.058(18) 0.065(9) 0.092(8) -0.009(6) -0.044(7) -0.017(9)
C3 0.057(10) 0.046(6) 0.103(4) -0.005(4) -0.043(4) -0.002(8)
C3A 0.07(2) 0.040(9) 0.106(6) 0.003(7) -0.044(7) -0.015(8)
C4 0.059(2) 0.045(2) 0.105(3) -0.013(2) -0.035(2) 0.0018(17)
C5 0.0434(19) 0.0392(19) 0.094(3) -0.0169(18) -0.0291(18) 0.0014(15)
C6 0.0398(19) 0.049(2) 0.082(2) -0.0160(18) -0.0298(17) -0.0030(15)
C7 0.061(11) 0.051(7) 0.091(4) -0.015(5) -0.039(6) 0.005(6)
C7A 0.038(11) 0.049(10) 0.086(6) -0.016(7) -0.014(8) -0.006(8)
C8 0.063(2) 0.051(2) 0.083(3) -0.028(2) -0.0180(19) 0.0084(18)
C9 0.066(8) 0.08(2) 0.086(9) 0.003(12) -0.007(7) 0.007(11)
C9A 0.076(5) 0.083(12) 0.101(7) -0.034(9) -0.010(5) 0.014(7)
C10 0.084(10) 0.113(17) 0.106(10) -0.042(13) -0.007(8) 0.030(13)
C10A 0.118(9) 0.138(13) 0.102(7) -0.032(7) -0.013(6) 0.031(12)
C11 0.085(12) 0.085(12) 0.095(8) -0.049(9) 0.001(7) 0.007(10)
C11A 0.126(11) 0.101(10) 0.093(7) -0.024(6) -0.008(6) 0.033(9)
C12 0.070(9) 0.064(10) 0.081(9) -0.036(9) -0.006(7) -0.005(8)
C12A 0.123(9) 0.081(8) 0.074(6) -0.025(6) -0.031(6) 0.021(8)
C13 0.071(7) 0.045(8) 0.077(9) -0.022(10) -0.018(7) -0.005(8)
C13A 0.078(6) 0.072(9) 0.080(6) -0.034(7) -0.022(5) 0.021(7)
C14 0.046(2) 0.070(3) 0.102(3) -0.008(2) -0.028(2) -0.0148(19)
C15 0.054(2) 0.073(3) 0.092(3) -0.007(2) -0.010(2) -0.017(2)
C16 0.077(3) 0.048(2) 0.064(2) -0.0121(18) -0.0225(19) -0.0092(19)
C17 0.094(3) 0.081(3) 0.072(3) -0.015(2) -0.012(2) -0.002(2)
C18 0.153(5) 0.100(4) 0.059(3) -0.005(3) -0.022(3) -0.010(4)
C19 0.156(5) 0.088(4) 0.090(4) 0.003(3) -0.054(3) 0.003(4)
C20 0.102(4) 0.074(3) 0.097(3) -0.005(3) -0.045(3) 0.001(3)
C21 0.078(3) 0.058(2) 0.073(3) -0.007(2) -0.025(2) -0.002(2)
C22 0.0466(19) 0.0367(18) 0.061(2) -0.0155(16) -0.0142(16) -0.0008(14)
C23 0.0443(19) 0.0387(18) 0.061(2) -0.0163(16) -0.0175(15) -0.0012(14)
C24 0.047(2) 0.0452(19) 0.083(3) -0.0195(18) -0.0329(18) 0.0028(15)
C25 0.053(2) 0.047(2) 0.093(3) -0.0278(19) -0.0294(19) 0.0070(16)
C26 0.061(2) 0.057(2) 0.100(3) -0.032(2) -0.028(2) -0.0091(18)
C27 0.089(3) 0.071(3) 0.135(4) -0.030(3) -0.052(3) -0.025(2)
C28 0.134(4) 0.068(3) 0.124(4) -0.041(3) -0.070(3) -0.013(3)
C29 0.128(4) 0.065(3) 0.099(3) -0.043(2) -0.047(3) 0.002(3)
C30 0.076(3) 0.058(2) 0.084(3) -0.034(2) -0.021(2) 0.0002(19)
C1_1 0.51(2) 0.295(15) 0.210(9) -0.069(10) -0.180(12) 0.072(13)
C2_1 0.212(9) 0.118(6) 0.145(6) -0.032(5) -0.070(6) 0.025(5)
C3_1 0.202(9) 0.108(6) 0.224(9) -0.010(6) -0.077(7) -0.017(5)
C4_1 0.141(7) 0.110(6) 0.271(10) -0.048(7) -0.084(8) 0.024(4)
C5_1 0.134(7) 0.142(7) 0.191(7) -0.062(5) -0.061(6) 0.082(5)
C6_1 0.107(5) 0.122(6) 0.170(6) -0.021(5) -0.016(5) 0.041(4)
C7_1 0.124(5) 0.086(4) 0.212(7) -0.039(5) -0.055(6) 0.027(3)
C31_1 0.060(2) 0.0359(18) 0.062(2) -0.0138(16) -0.0247(17) -0.0033(15)
C1_2 0.52(5) 0.29(3) 0.137(14) 0.011(15) 0.064(18) 0.00(3)
C2_2 0.108(14) 0.150(13) 0.122(9) -0.061(8) -0.007(9) -0.004(10)
C3_2 0.183(19) 0.166(13) 0.172(11) -0.093(10) -0.037(12) -0.099(14)
C4_2 0.141(16) 0.214(18) 0.163(13) -0.092(10) -0.042(12) -0.037(13)
C5_2 0.097(14) 0.154(14) 0.222(18) -0.081(14) 0.027(12) -0.024(10)
C6_2 0.161(17) 0.208(19) 0.29(2) -0.131(15) -0.038(18) -0.033(15)
C7_2 0.137(17) 0.170(15) 0.265(19) -0.148(14) -0.068(16) 0.039(12)

loop_
_atom_type_symbol
_atom_type_description
_atom_type_scat_dispersion_real
_atom_type_scat_dispersion_imag
_atom_type_scat_source
C C 0.0033 0.0016 'International Tables Vol C Tables 4.2.6.8 and 6.1.1.4'
H H 0.0000 0.0000 'International Tables Vol C Tables 4.2.6.8 and 6.1.1.4'
N N 0.0061 0.0033 'International Tables Vol C Tables 4.2.6.8 and 6.1.1.4'
O O 0.0106 0.0060 'International Tables Vol C Tables 4.2.6.8 and 6.1.1.4'
Pd Pd -0.9988 1.0072 'International Tables Vol C Tables 4.2.6.8 and 6.1.1.4'
S S 0.1246 0.1234 'International Tables Vol C Tables 4.2.6.8 and 6.1.1.4'

loop_
_geom_angle_atom_site_label_1
_geom_angle_atom_site_label_2
_geom_angle_atom_site_label_3
_geom_angle
_geom_angle_site_symmetry_1
_geom_angle_site_symmetry_3
_geom_angle_publ_flag
S2 Pd1 Pd2 81.63(4) . . ?
N2 Pd1 Pd2 112.77(8) . . ?
N2 Pd1 S2 164.67(8) . . ?
N2 Pd1 N4 94.12(11) . . ?
N4 Pd1 Pd2 77.28(8) . . ?
N4 Pd1 S2 94.27(8) . . ?
C6 Pd1 Pd2 110.39(10) . . ?
C6 Pd1 S2 91.22(11) . . ?
C6 Pd1 N2 79.05(14) . . ?
C6 Pd1 N4 171.19(12) . . ?
Pd1 Pd2 Pd1 180.0 . 2_666 ?
S1 Pd2 Pd1 90.63(4) . 2_666 ?
S1 Pd2 Pd1 89.37(4) 2_666 2_666 ?
S1 Pd2 Pd1 89.37(4) . . ?
S1 Pd2 Pd1 90.63(4) 2_666 . ?
S1 Pd2 S1 180.0 2_666 . ?
N5 Pd2 Pd1 82.23(7) . . ?
N5 Pd2 Pd1 97.77(7) . 2_666 ?
N5 Pd2 Pd1 97.76(7) 2_666 . ?
N5 Pd2 Pd1 82.23(7) 2_666 2_666 ?
N5 Pd2 S1 88.18(8) . . ?
N5 Pd2 S1 91.82(8) 2_666 . ?
N5 Pd2 S1 88.18(8) 2_666 2_666 ?
N5 Pd2 S1 91.82(8) . 2_666 ?
N5 Pd2 N5 180.00(13) . 2_666 ?
C22 S1 Pd2 103.05(12) . . ?
C23 S2 Pd1 105.98(11) . . ?
C2 O1 C1 118.1(8) . . ?
C11 O1A C1A 117.1(13) . . ?
N2 N1 C5 112.8(3) . . ?
N1 N2 Pd1 117.1(2) . . ?
N1 N2 C8 115.1(3) . . ?
C8 N2 Pd1 127.4(2) . . ?
C16 N3 C15 122.3(3) . . ?
C22 N3 C15 107.2(3) . . ?
C22 N3 C16 129.9(3) . . ?
C14 N4 Pd1 115.6(2) . . ?
C22 N4 Pd1 135.5(2) . . ?
C22 N4 C14 108.7(3) . . ?
C23 N5 Pd2 128.1(2) . . ?
C23 N5 C24 108.7(2) . . ?
C24 N5 Pd2 123.12(19) . . ?
C23 N6 C25 107.1(2) . . ?
C23 N6 C31_1 129.7(3) . . ?
C31_1 N6 C25 121.3(3) . . ?
O1 C1 H1A 109.5 . . ?
O1 C1 H1B 109.5 . . ?
O1 C1 H1C 109.5 . . ?
H1A C1 H1B 109.5 . . ?
H1A C1 H1C 109.5 . . ?
H1B C1 H1C 109.5 . . ?
O1A C1A H1AA 109.5 . . ?
O1A C1A H1AB 109.5 . . ?
O1A C1A H1AC 109.5 . . ?
H1AA C1A H1AB 109.5 . . ?
H1AA C1A H1AC 109.5 . . ?
H1AB C1A H1AC 109.5 . . ?
O1 C2 C3 115.4(9) . . ?
O1 C2 C7 122.6(10) . . ?
C3 C2 C7 121.4(12) . . ?
C3A C2A H2A 120.0 . . ?
C3A C2A C7A 120(2) . . ?
C7A C2A H2A 120.0 . . ?
C2 C3 H3 120.2 . . ?
C4 C3 C2 119.5(12) . . ?
C4 C3 H3 120.2 . . ?
C2A C3A H3A 120.1 . . ?
C4 C3A C2A 120(2) . . ?
C4 C3A H3A 120.1 . . ?
C3 C4 H4A 119.9 . . ?
C3 C4 C5 120.2(8) . . ?
C3A C4 H4B 120.1 . . ?
C3A C4 C5 119.7(14) . . ?
C5 C4 H4B 120.1 . . ?
C5 C4 H4A 119.9 . . ?
N1 C5 C4 118.6(3) . . ?
N1 C5 C6 119.6(3) . . ?
C4 C5 C6 121.8(4) . . ?
C5 C6 Pd1 111.1(3) . . ?
C7 C6 Pd1 131.6(7) . . ?
C7 C6 C5 117.3(8) . . ?
C7A C6 Pd1 131.9(13) . . ?
C7A C6 C5 116.8(13) . . ?
C2 C7 H7 120.8 . . ?
C6 C7 C2 118.4(12) . . ?
C6 C7 H7 120.8 . . ?
C2A C7A H7A 120.4 . . ?
C6 C7A C2A 119(2) . . ?
C6 C7A H7A 120.4 . . ?
C9 C8 N2 125.3(11) . . ?
C9 C8 C13 127.7(14) . . ?
C9A C8 N2 117.3(7) . . ?
C13 C8 N2 106.9(8) . . ?
C13A C8 N2 124.5(5) . . ?
C13A C8 C9A 118.2(9) . . ?
C8 C9 H9 122.1 . . ?
C10 C9 C8 115.8(17) . . ?
C10 C9 H9 122.1 . . ?
C8 C9A H9A 119.2 . . ?
C8 C9A C10A 121.5(12) . . ?
C10A C9A H9A 119.2 . . ?
C9 C10 H10 120.9 . . ?
C9 C10 C11 118.3(16) . . ?
C11 C10 H10 120.9 . . ?
C9A C10A H10A 120.8 . . ?
C9A C10A C11A 118.3(11) . . ?
C11A C10A H10A 120.8 . . ?
O1A C11 C10 112.1(16) . . ?
C12 C11 O1A 124.9(18) . . ?
C12 C11 C10 122.9(15) . . ?
C10A C11A H11A 120.2 . . ?
C12A C11A C10A 119.6(10) . . ?
C12A C11A H11A 120.2 . . ?
C11 C12 H12 119.0 . . ?
C11 C12 C13 122.0(16) . . ?
C13 C12 H12 119.0 . . ?
C11A C12A H12A 119.3 . . ?
C11A C12A C13A 121.3(9) . . ?
C13A C12A H12A 119.3 . . ?
C8 C13 H13 123.5 . . ?
C12 C13 C8 113.0(15) . . ?
C12 C13 H13 123.5 . . ?
C8 C13A C12A 120.8(9) . . ?
C8 C13A H13A 119.6 . . ?
C12A C13A H13A 119.6 . . ?
N4 C14 H14A 111.0 . . ?
N4 C14 H14B 111.0 . . ?
N4 C14 C15 103.9(3) . . ?
H14A C14 H14B 109.0 . . ?
C15 C14 H14A 111.0 . . ?
C15 C14 H14B 111.0 . . ?
N3 C15 C14 101.6(3) . . ?
N3 C15 H15A 111.4 . . ?
N3 C15 H15B 111.4 . . ?
C14 C15 H15A 111.4 . . ?
C14 C15 H15B 111.4 . . ?
H15A C15 H15B 109.3 . . ?
C17 C16 N3 119.2(4) . . ?
C17 C16 C21 118.2(4) . . ?
C21 C16 N3 122.3(4) . . ?
C16 C17 H17 119.8 . . ?
C16 C17 C18 120.4(5) . . ?
C18 C17 H17 119.8 . . ?
C17 C18 H18 120.2 . . ?
C19 C18 C17 119.7(5) . . ?
C19 C18 H18 120.2 . . ?
C18 C19 H19 119.7 . . ?
C20 C19 C18 120.6(5) . . ?
C20 C19 H19 119.7 . . ?
C19 C20 H20 119.9 . . ?
C19 C20 C21 120.2(5) . . ?
C21 C20 H20 119.9 . . ?
C16 C21 H21 119.6 . . ?
C20 C21 C16 120.9(4) . . ?
C20 C21 H21 119.6 . . ?
N3 C22 S1 121.3(2) . . ?
N4 C22 S1 126.0(3) . . ?
N4 C22 N3 112.6(3) . . ?
N5 C23 S2 125.0(2) . . ?
N5 C23 N6 112.2(3) . . ?
N6 C23 S2 122.8(2) . . ?
N5 C24 H24A 111.1 . . ?
N5 C24 H24B 111.1 . . ?
N5 C24 C25 103.2(3) . . ?
H24A C24 H24B 109.1 . . ?
C25 C24 H24A 111.1 . . ?
C25 C24 H24B 111.1 . . ?
N6 C25 C24 101.5(3) . . ?
N6 C25 H25A 111.5 . . ?
N6 C25 H25B 111.5 . . ?
C24 C25 H25A 111.5 . . ?
C24 C25 H25B 111.5 . . ?
H25A C25 H25B 109.3 . . ?
C27 C26 H26 120.3 . . ?
C27 C26 C31_1 119.4(4) . . ?
C31_1 C26 H26 120.3 . . ?
C26 C27 H27 119.4 . . ?
C28 C27 C26 121.3(4) . . ?
C28 C27 H27 119.4 . . ?
C27 C28 H28 120.1 . . ?
C27 C28 C29 119.9(4) . . ?
C29 C28 H28 120.1 . . ?
C28 C29 H29 119.8 . . ?
C28 C29 C30 120.5(4) . . ?
C30 C29 H29 119.8 . . ?
C29 C30 H30 120.2 . . ?
C31_1 C30 C29 119.6(4) . . ?
C31_1 C30 H30 120.2 . . ?
H1A_1 C1_1 H1B_1 109.5 . . ?
H1A_1 C1_1 H1C_1 109.5 . . ?
H1B_1 C1_1 H1C_1 109.5 . . ?
C2_1 C1_1 H1A_1 109.5 . . ?
C2_1 C1_1 H1B_1 109.5 . . ?
C2_1 C1_1 H1C_1 109.5 . . ?
C3_1 C2_1 C1_1 114.5(9) . . ?
C7_1 C2_1 C1_1 126.2(9) . . ?
C7_1 C2_1 C3_1 119.3(7) . . ?
C2_1 C3_1 H3_1 120.8 . . ?
C4_1 C3_1 C2_1 118.5(8) . . ?
C4_1 C3_1 H3_1 120.8 . . ?
C3_1 C4_1 H4_1 118.5 . . ?
C5_1 C4_1 C3_1 123.1(9) . . ?
C5_1 C4_1 H4_1 118.5 . . ?
C4_1 C5_1 H5_1 120.3 . . ?
C4_1 C5_1 C6_1 119.3(8) . . ?
C6_1 C5_1 H5_1 120.3 . . ?
C5_1 C6_1 H6_1 120.3 . . ?
C7_1 C6_1 C5_1 119.4(7) . . ?
C7_1 C6_1 H6_1 120.3 . . ?
C2_1 C7_1 H7_1 119.8 . . ?
C6_1 C7_1 C2_1 120.4(7) . . ?
C6_1 C7_1 H7_1 119.8 . . ?
C26 C31_1 N6 121.5(3) . . ?
C30 C31_1 N6 119.0(3) . . ?
C30 C31_1 C26 119.5(3) . . ?
H1A_2 C1_2 H1B_2 109.5 . . ?
H1A_2 C1_2 H1C_2 109.5 . . ?
H1B_2 C1_2 H1C_2 109.5 . . ?
C2_2 C1_2 H1A_2 109.5 . . ?
C2_2 C1_2 H1B_2 109.5 . . ?
C2_2 C1_2 H1C_2 109.5 . . ?
C3_2 C2_2 C1_2 124.3(10) . . ?
C3_2 C2_2 C7_2 120.0 . . ?
C7_2 C2_2 C1_2 115.7(10) . . ?
C2_2 C3_2 H3_2 120.0 . . ?
C2_2 C3_2 C4_2 120.0 . . ?
C4_2 C3_2 H3_2 120.0 . . ?
C3_2 C4_2 H4_2 120.0 . . ?
C3_2 C4_2 C5_2 120.0 . . ?
C5_2 C4_2 H4_2 120.0 . . ?
C4_2 C5_2 H5_2 120.0 . . ?
C6_2 C5_2 C4_2 120.0 . . ?
C6_2 C5_2 H5_2 120.0 . . ?
C5_2 C6_2 H6_2 120.0 . . ?
C5_2 C6_2 C7_2 120.0 . . ?
C7_2 C6_2 H6_2 120.0 . . ?
C2_2 C7_2 H7_2 120.0 . . ?
C6_2 C7_2 C2_2 120.0 . . ?
C6_2 C7_2 H7_2 120.0 . . ?

loop_
_geom_bond_atom_site_label_1
_geom_bond_atom_site_label_2
_geom_bond_distance
_geom_bond_site_symmetry_2
_geom_bond_publ_flag
Pd1 Pd2 3.0432(7) . ?
Pd1 S2 2.2984(11) . ?
Pd1 N2 2.061(3) . ?
Pd1 N4 2.104(3) . ?
Pd1 C6 1.973(3) . ?
Pd2 S1 2.3296(11) 2_666 ?
Pd2 S1 2.3296(11) . ?
Pd2 N5 2.023(2) 2_666 ?
Pd2 N5 2.023(2) . ?
S1 C22 1.723(3) . ?
S2 C23 1.722(3) . ?
O1 C1 1.439(9) . ?
O1 C2 1.278(11) . ?
O1A C1A 1.40(2) . ?
O1A C11 1.36(2) . ?
N1 N2 1.273(4) . ?
N1 C5 1.377(5) . ?
N2 C8 1.425(5) . ?
N3 C15 1.461(4) . ?
N3 C16 1.392(4) . ?
N3 C22 1.390(4) . ?
N4 C14 1.467(4) . ?
N4 C22 1.296(4) . ?
N5 C23 1.295(4) . ?
N5 C24 1.467(4) . ?
N6 C23 1.379(4) . ?
N6 C25 1.465(4) . ?
N6 C31_1 1.418(4) . ?
C1 H1A 0.9600 . ?
C1 H1B 0.9600 . ?
C1 H1C 0.9600 . ?
C1A H1AA 0.9600 . ?
C1A H1AB 0.9600 . ?
C1A H1AC 0.9600 . ?
C2 C3 1.383(9) . ?
C2 C7 1.416(12) . ?
C2A H2A 0.9300 . ?
C2A C3A 1.382(15) . ?
C2A C7A 1.417(17) . ?
C3 H3 0.9300 . ?
C3 C4 1.345(11) . ?
C3A H3A 0.9300 . ?
C3A C4 1.355(16) . ?
C4 H4B 0.9300 . ?
C4 H4A 0.9300 . ?
C4 C5 1.392(5) . ?
C5 C6 1.411(5) . ?
C6 C7 1.396(10) . ?
C6 C7A 1.382(15) . ?
C7 H7 0.9300 . ?
C7A H7A 0.9300 . ?
C8 C9 1.389(14) . ?
C8 C9A 1.385(9) . ?
C8 C13 1.398(14) . ?
C8 C13A 1.376(9) . ?
C9 H9 0.9300 . ?
C9 C10 1.384(16) . ?
C9A H9A 0.9300 . ?
C9A C10A 1.385(12) . ?
C10 H10 0.9300 . ?
C10 C11 1.413(17) . ?
C10A H10A 0.9300 . ?
C10A C11A 1.417(13) . ?
C11 C12 1.341(16) . ?
C11A H11A 0.9300 . ?
C11A C12A 1.338(12) . ?
C12 H12 0.9300 . ?
C12 C13 1.395(15) . ?
C12A H12A 0.9300 . ?
C12A C13A 1.382(10) . ?
C13 H13 0.9300 . ?
C13A H13A 0.9300 . ?
C14 H14A 0.9700 . ?
C14 H14B 0.9700 . ?
C14 C15 1.511(5) . ?
C15 H15A 0.9700 . ?
C15 H15B 0.9700 . ?
C16 C17 1.383(5) . ?
C16 C21 1.389(5) . ?
C17 H17 0.9300 . ?
C17 C18 1.398(6) . ?
C18 H18 0.9300 . ?
C18 C19 1.368(7) . ?
C19 H19 0.9300 . ?
C19 C20 1.358(7) . ?
C20 H20 0.9300 . ?
C20 C21 1.378(5) . ?
C21 H21 0.9300 . ?
C24 H24A 0.9700 . ?
C24 H24B 0.9700 . ?
C24 C25 1.499(4) . ?
C25 H25A 0.9700 . ?
C25 H25B 0.9700 . ?
C26 H26 0.9300 . ?
C26 C27 1.374(5) . ?
C26 C31_1 1.389(5) . ?
C27 H27 0.9300 . ?
C27 C28 1.351(6) . ?
C28 H28 0.9300 . ?
C28 C29 1.360(6) . ?
C29 H29 0.9300 . ?
C29 C30 1.390(5) . ?
C30 H30 0.9300 . ?
C30 C31_1 1.372(5) . ?
C1_1 H1A_1 0.9600 . ?
C1_1 H1B_1 0.9600 . ?
C1_1 H1C_1 0.9600 . ?
C1_1 C2_1 1.432(9) . ?
C2_1 C3_1 1.379(8) . ?
C2_1 C7_1 1.363(7) . ?
C3_1 H3_1 0.9300 . ?
C3_1 C4_1 1.339(8) . ?
C4_1 H4_1 0.9300 . ?
C4_1 C5_1 1.303(8) . ?
C5_1 H5_1 0.9300 . ?
C5_1 C6_1 1.388(7) . ?
C6_1 H6_1 0.9300 . ?
C6_1 C7_1 1.338(7) . ?
C7_1 H7_1 0.9300 . ?
C1_2 H1A_2 0.9600 . ?
C1_2 H1B_2 0.9600 . ?
C1_2 H1C_2 0.9600 . ?
C1_2 C2_2 1.444(12) . ?
C2_2 C3_2 1.3900 . ?
C2_2 C7_2 1.3900 . ?
C3_2 H3_2 0.9300 . ?
C3_2 C4_2 1.3900 . ?
C4_2 H4_2 0.9300 . ?
C4_2 C5_2 1.3900 . ?
C5_2 H5_2 0.9300 . ?
C5_2 C6_2 1.3900 . ?
C6_2 H6_2 0.9300 . ?
C6_2 C7_2 1.3900 . ?
C7_2 H7_2 0.9300 . ?

loop_
_geom_torsion_atom_site_label_1
_geom_torsion_atom_site_label_2
_geom_torsion_atom_site_label_3
_geom_torsion_atom_site_label_4
_geom_torsion
_geom_torsion_site_symmetry_1
_geom_torsion_site_symmetry_2
_geom_torsion_site_symmetry_3
_geom_torsion_site_symmetry_4
_geom_torsion_publ_flag
Pd1 S2 C23 N5 -33.4(3) . . . . ?
Pd1 S2 C23 N6 149.0(3) . . . . ?
Pd1 N2 C8 C9 -122(4) . . . . ?
Pd1 N2 C8 C9A -121.3(19) . . . . ?
Pd1 N2 C8 C13 61.3(17) . . . . ?
Pd1 N2 C8 C13A 56.7(13) . . . . ?
Pd1 N4 C14 C15 -157.0(2) . . . . ?
Pd1 N4 C22 S1 -6.1(5) . . . . ?
Pd1 N4 C22 N3 169.5(2) . . . . ?
Pd1 C6 C7 C2 171.5(16) . . . . ?
Pd1 C6 C7A C2A -169(3) . . . . ?
Pd2 S1 C22 N3 163.8(2) . . . . ?
Pd2 S1 C22 N4 -20.9(3) . . . . ?
Pd2 N5 C23 S2 -2.2(4) . . . . ?
Pd2 N5 C23 N6 175.6(2) . . . . ?
Pd2 N5 C24 C25 -160.8(2) . . . . ?
O1 C2 C3 C4 -178(3) . . . . ?
O1 C2 C7 C6 -176(2) . . . . ?
O1A C11 C12 C13 -178(3) . . . . ?
N1 N2 C8 C9 50(4) . . . . ?
N1 N2 C8 C9A 50.5(19) . . . . ?
N1 N2 C8 C13 -126.9(17) . . . . ?
N1 N2 C8 C13A -131.5(13) . . . . ?
N1 C5 C6 Pd1 1.2(4) . . . . ?
N1 C5 C6 C7 -176.5(15) . . . . ?
N1 C5 C6 C7A 177(3) . . . . ?
N2 N1 C5 C4 -175.4(3) . . . . ?
N2 N1 C5 C6 3.7(4) . . . . ?
N2 C8 C9 C10 -173(4) . . . . ?
N2 C8 C9A C10A 177(3) . . . . ?
N2 C8 C13 C12 173(2) . . . . ?
N2 C8 C13A C12A -178.4(13) . . . . ?
N3 C16 C17 C18 175.2(4) . . . . ?
N3 C16 C21 C20 -175.9(4) . . . . ?
N4 C14 C15 N3 -23.6(4) . . . . ?
N5 C24 C25 N6 -26.0(3) . . . . ?
C1 O1 C2 C3 -176(3) . . . . ?
C1 O1 C2 C7 13(3) . . . . ?
C1A O1A C11 C10 178(3) . . . . ?
C1A O1A C11 C12 1(3) . . . . ?
C2 C3 C4 C5 -3(5) . . . . ?
C2A C3A C4 C5 4(9) . . . . ?
C3 C2 C7 C6 14(5) . . . . ?
C3 C4 C5 N1 -176(2) . . . . ?
C3 C4 C5 C6 5(2) . . . . ?
C3A C2A C7A C6 -19(8) . . . . ?
C3A C4 C5 N1 172(5) . . . . ?
C3A C4 C5 C6 -7(5) . . . . ?
C4 C5 C6 Pd1 -179.7(3) . . . . ?
C4 C5 C6 C7 2.7(16) . . . . ?
C4 C5 C6 C7A -4(3) . . . . ?
C5 N1 N2 Pd1 -6.8(3) . . . . ?
C5 N1 N2 C8 -179.5(3) . . . . ?
C5 C6 C7 C2 -11(3) . . . . ?
C5 C6 C7A C2A 16(6) . . . . ?
C7 C2 C3 C4 -6(6) . . . . ?
C7A C2A C3A C4 8(11) . . . . ?
C8 C9 C10 C11 2(8) . . . . ?
C8 C9A C10A C11A 4(5) . . . . ?
C9 C8 C13 C12 -4(5) . . . . ?
C9 C10 C11 O1A 177(5) . . . . ?
C9 C10 C11 C12 -6(7) . . . . ?
C9A C8 C13A C12A 0(3) . . . . ?
C9A C10A C11A C12A -5(4) . . . . ?
C10 C11 C12 C13 5(4) . . . . ?
C10A C11A C12A C13A 3(3) . . . . ?
C11 C12 C13 C8 0(4) . . . . ?
C11A C12A C13A C8 -1(3) . . . . ?
C13 C8 C9 C10 3(8) . . . . ?
C13A C8 C9A C10A -1(4) . . . . ?
C14 N4 C22 S1 -179.5(3) . . . . ?
C14 N4 C22 N3 -3.9(4) . . . . ?
C15 N3 C16 C17 -24.6(5) . . . . ?
C15 N3 C16 C21 150.4(4) . . . . ?
C15 N3 C22 S1 163.5(3) . . . . ?
C15 N3 C22 N4 -12.3(4) . . . . ?
C16 N3 C15 C14 -165.5(3) . . . . ?
C16 N3 C22 S1 -8.1(5) . . . . ?
C16 N3 C22 N4 176.0(3) . . . . ?
C16 C17 C18 C19 0.5(8) . . . . ?
C17 C16 C21 C20 -1.0(6) . . . . ?
C17 C18 C19 C20 -0.2(9) . . . . ?
C18 C19 C20 C21 -0.7(8) . . . . ?
C19 C20 C21 C16 1.3(7) . . . . ?
C21 C16 C17 C18 0.1(6) . . . . ?
C22 N3 C15 C14 22.0(4) . . . . ?
C22 N3 C16 C17 146.0(4) . . . . ?
C22 N3 C16 C21 -39.1(6) . . . . ?
C22 N4 C14 C15 17.8(4) . . . . ?
C23 N5 C24 C25 20.8(4) . . . . ?
C23 N6 C25 C24 23.5(4) . . . . ?
C23 N6 C31_1 C26 -45.1(5) . . . . ?
C23 N6 C31_1 C30 138.3(4) . . . . ?
C24 N5 C23 S2 176.1(3) . . . . ?
C24 N5 C23 N6 -6.1(4) . . . . ?
C25 N6 C23 S2 166.0(3) . . . . ?
C25 N6 C23 N5 -11.8(4) . . . . ?
C25 N6 C31_1 C26 152.5(3) . . . . ?
C25 N6 C31_1 C30 -24.1(5) . . . . ?
C26 C27 C28 C29 0.3(7) . . . . ?
C27 C26 C31_1 N6 -176.7(3) . . . . ?
C27 C26 C31_1 C30 -0.1(5) . . . . ?
C27 C28 C29 C30 -1.0(7) . . . . ?
C28 C29 C30 C31_1 1.2(6) . . . . ?
C29 C30 C31_1 N6 176.0(3) . . . . ?
C29 C30 C31_1 C26 -0.6(6) . . . . ?
C1_1 C2_1 C3_1 C4_1 -179.5(8) . . . . ?
C1_1 C2_1 C7_1 C6_1 -179.9(7) . . . . ?
C2_1 C3_1 C4_1 C5_1 -0.5(14) . . . . ?
C3_1 C2_1 C7_1 C6_1 -1.4(11) . . . . ?
C3_1 C4_1 C5_1 C6_1 -1.2(13) . . . . ?
C4_1 C5_1 C6_1 C7_1 1.6(11) . . . . ?
C5_1 C6_1 C7_1 C2_1 -0.3(10) . . . . ?
C7_1 C2_1 C3_1 C4_1 1.8(12) . . . . ?
C31_1 N6 C23 S2 1.7(5) . . . . ?
C31_1 N6 C23 N5 -176.1(3) . . . . ?
C31_1 N6 C25 C24 -170.6(3) . . . . ?
C31_1 C26 C27 C28 0.3(7) . . . . ?
C1_2 C2_2 C3_2 C4_2 179.1(9) . . . . ?
C1_2 C2_2 C7_2 C6_2 -179.1(8) . . . . ?
C2_2 C3_2 C4_2 C5_2 0.0 . . . . ?
C3_2 C2_2 C7_2 C6_2 0.0 . . . . ?
C3_2 C4_2 C5_2 C6_2 0.0 . . . . ?
C4_2 C5_2 C6_2 C7_2 0.0 . . . . ?
C5_2 C6_2 C7_2 C2_2 0.0 . . . . ?
C7_2 C2_2 C3_2 C4_2 0.0 . . . . ?
